data_7228294
loop_
_publ_author_name
'Majee, Adinath'
'Mahato, Sachinta'
'Santra, Sougata'
'Chatterjee, Rana'
'Zyryanov, Grigory V.'
'Hajra, Alakananda'

_publ_section_title
;
 Br\/onsted acidic ionic liquid-catalyzed tandem reaction: an efficient
 approach towards regioselective synthesis of pyrano[3,2-c]coumarins under
 solvent-free conditions bearing lower E-factors
;
_journal_name_full 'Green Chem.'
_journal_paper_doi 10.1039/C7GC01158J
_journal_year 2017
_chemical_formula_sum 'C22 H14 O3 S'
_chemical_formula_weight 358.39
_space_group_crystal_system monoclinic
_space_group_IT_number 14
_space_group_name_Hall '-P 2ybc'
_space_group_name_H-M_alt 'P 1 21/c 1'
_symmetry_space_group_name_Hall '-P 2ybc'
_symmetry_space_group_name_H-M 'P 1 21/c 1'
_atom_sites_solution_hydrogens geom
_audit_creation_method SHELXL-2014/7
_audit_update_record
;
2017-03-20 deposited with the CCDC.
2017-05-22 downloaded from the CCDC.
;
_cell_angle_alpha 90
_cell_angle_beta 104.684(7)
_cell_angle_gamma 90
_cell_formula_units_Z 4
_cell_length_a 8.1926(11)
_cell_length_b 16.181(2)
_cell_length_c 13.1852(18)
_cell_measurement_temperature 296(2)
_cell_volume 1690.8(4)
_computing_structure_refinement 'SHELXL-2014/7 (Sheldrick, 2014)'
_diffrn_ambient_temperature 296(2)
_diffrn_measured_fraction_theta_full 0.999
_diffrn_measured_fraction_theta_max 0.990
_diffrn_radiation_type MoK\a
_diffrn_radiation_wavelength 0.71073
_diffrn_reflns_av_R_equivalents 0.0464
_diffrn_reflns_av_unetI/netI 0.0212
_diffrn_reflns_Laue_measured_fraction_full 0.999
_diffrn_reflns_Laue_measured_fraction_max 0.990
_diffrn_reflns_limit_h_max 10
_diffrn_reflns_limit_h_min -11
_diffrn_reflns_limit_k_max 21
_diffrn_reflns_limit_k_min -21
_diffrn_reflns_limit_l_max 17
_diffrn_reflns_limit_l_min -17
_diffrn_reflns_number 54311
_diffrn_reflns_point_group_measured_fraction_full 0.999
_diffrn_reflns_point_group_measured_fraction_max 0.990
_diffrn_reflns_theta_full 25.242
_diffrn_reflns_theta_max 28.590
_diffrn_reflns_theta_min 2.570
_exptl_absorpt_coefficient_mu 0.105
_exptl_crystal_density_diffrn 0.704
_exptl_crystal_F_000 372
_refine_diff_density_max 1.017
_refine_diff_density_min -0.790
_refine_diff_density_rms 0.101
_refine_ls_extinction_method none
_refine_ls_goodness_of_fit_ref 1.482
_refine_ls_hydrogen_treatment constr
_refine_ls_matrix_type full
_refine_ls_number_parameters 235
_refine_ls_number_reflns 4275
_refine_ls_number_restraints 0
_refine_ls_restrained_S_all 1.482
_refine_ls_R_factor_all 0.1104
_refine_ls_R_factor_gt 0.0808
_refine_ls_shift/su_max 0.000
_refine_ls_shift/su_mean 0.000
_refine_ls_structure_factor_coef Fsqd
_refine_ls_weighting_details 'w=1/[\s^2^(Fo^2^)+(0.1000P)^2^+1.0126P] where P=(Fo^2^+2Fc^2^)/3'
_refine_ls_weighting_scheme calc
_refine_ls_wR_factor_gt 0.2299
_refine_ls_wR_factor_ref 0.2619
_reflns_Friedel_coverage 0.000
_reflns_number_gt 3124
_reflns_number_total 4275
_reflns_threshold_expression 'I > 2\s(I)'
_cod_data_source_file c7gc01158j2.cif
_cod_data_source_block vbchem224_a
_cod_depositor_comments
;

2018-03-15
Z value changed to be consistent with given formula
                 miguel
;
_cod_original_formula_units_Z 2
_cod_database_code 7228294
_shelx_shelxl_version_number 2014/7
_shelx_space_group_comment
;
The symmetry employed for this shelxl refinement is uniquely defined
by the following loop, which should always be used as a source of
symmetry information in preference to the above space-group names.
They are only intended as comments.
;

loop_
_space_group_symop_operation_xyz
'x, y, z'
'-x, y+1/2, -z+1/2'
'-x, -y, -z'
'x, -y-1/2, z-1/2'

loop_
_atom_site_label
_atom_site_type_symbol
_atom_site_fract_x
_atom_site_fract_y
_atom_site_fract_z
_atom_site_U_iso_or_equiv
_atom_site_adp_type
_atom_site_occupancy
_atom_site_site_symmetry_order
_atom_site_calc_flag
_atom_site_refinement_flags_posn
_atom_site_refinement_flags_adp
S1 S 1.01244(12) 0.24499(6) 0.36955(9) 0.0602(3) Uani 1 1 d . .
O3 O 0.5938(2) 0.36594(13) 0.36548(15) 0.0374(5) Uani 1 1 d . .
O1 O 0.2403(3) 0.42167(13) 0.52750(18) 0.0428(5) Uani 1 1 d . .
O2 O 0.3191(4) 0.31669(16) 0.6343(2) 0.0557(7) Uani 1 1 d . .
C19 C 0.8444(3) 0.3712(2) 0.2605(2) 0.0398(7) Uani 1 1 d . .
H19 H 0.7676 0.4136 0.2369 0.048 Uiso 1 1 calc R U
C7 C 0.4781(3) 0.37938(17) 0.4215(2) 0.0297(5) Uani 1 1 d . .
C12 C 0.7168(3) 0.30555(17) 0.4031(2) 0.0326(6) Uani 1 1 d . .
C8 C 0.4604(3) 0.33047(17) 0.5003(2) 0.0310(5) Uani 1 1 d . .
C6 C 0.3747(3) 0.45166(16) 0.3891(2) 0.0296(5) Uani 1 1 d . .
C1 C 0.3872(4) 0.50325(19) 0.3070(2) 0.0387(6) Uani 1 1 d . .
H1 H 0.4686 0.4931 0.2705 0.046 Uiso 1 1 calc R U
C18 C 0.8458(3) 0.31009(17) 0.3449(2) 0.0341(6) Uani 1 1 d . .
C5 C 0.2549(3) 0.46896(18) 0.4444(2) 0.0344(6) Uani 1 1 d . .
C9 C 0.3402(4) 0.35249(18) 0.5593(2) 0.0378(6) Uani 1 1 d . .
C13 C 0.4529(4) 0.17507(18) 0.4968(2) 0.0372(6) Uani 1 1 d . .
C10 C 0.5628(4) 0.25212(17) 0.5299(2) 0.0367(6) Uani 1 1 d . .
H10 H 0.6080 0.2511 0.6062 0.044 Uiso 1 1 calc R U
C14 C 0.4090(4) 0.15001(19) 0.3929(2) 0.0413(7) Uani 1 1 d . .
H14 H 0.4521 0.1783 0.3440 0.050 Uiso 1 1 calc R U
C11 C 0.7078(4) 0.25492(19) 0.4795(2) 0.0389(7) Uani 1 1 d . .
H11 H 0.7970 0.2185 0.5039 0.047 Uiso 1 1 calc R U
C4 C 0.1480(4) 0.5365(2) 0.4178(3) 0.0451(7) Uani 1 1 d . .
H4 H 0.0689 0.5480 0.4555 0.054 Uiso 1 1 calc R U
C2 C 0.2781(4) 0.5698(2) 0.2796(3) 0.0454(7) Uani 1 1 d . .
H2 H 0.2843 0.6035 0.2235 0.054 Uiso 1 1 calc R U
C3 C 0.1598(4) 0.5860(2) 0.3359(3) 0.0502(8) Uani 1 1 d . .
H3 H 0.0877 0.6310 0.3178 0.060 Uiso 1 1 calc R U
C21 C 1.0870(4) 0.2854(2) 0.2729(3) 0.0508(8) Uani 1 1 d . .
H21 H 1.1836 0.2658 0.2561 0.061 Uiso 1 1 calc R U
C00M C 0.3888(5) 0.1314(2) 0.5691(3) 0.0507(8) Uani 1 1 d . .
H00M H 0.4165 0.1475 0.6391 0.061 Uiso 1 1 calc R U
C15 C 0.3026(5) 0.0838(2) 0.3608(3) 0.0522(8) Uani 1 1 d . .
H15 H 0.2723 0.0683 0.2906 0.063 Uiso 1 1 calc R U
C20 C 0.9958(4) 0.3483(2) 0.2223(3) 0.0526(9) Uani 1 1 d . .
H20 H 1.0243 0.3758 0.1673 0.063 Uiso 1 1 calc R U
C17 C 0.2839(6) 0.0641(2) 0.5371(3) 0.0597(10) Uani 1 1 d . .
H17 H 0.2423 0.0347 0.5858 0.072 Uiso 1 1 calc R U
C16 C 0.2411(6) 0.0407(2) 0.4334(3) 0.0618(10) Uani 1 1 d . .
H16 H 0.1705 -0.0045 0.4122 0.074 Uiso 1 1 calc R U

loop_
_atom_site_aniso_label
_atom_site_aniso_U_11
_atom_site_aniso_U_22
_atom_site_aniso_U_33
_atom_site_aniso_U_23
_atom_site_aniso_U_13
_atom_site_aniso_U_12
S1 0.0502(5) 0.0640(6) 0.0710(7) -0.0006(5) 0.0238(5) 0.0149(4)
O3 0.0360(10) 0.0450(11) 0.0360(10) 0.0064(8) 0.0184(8) 0.0147(8)
O1 0.0425(11) 0.0431(12) 0.0523(13) -0.0026(9) 0.0294(10) 0.0012(9)
O2 0.0761(17) 0.0535(14) 0.0503(14) 0.0040(11) 0.0396(13) -0.0015(12)
C19 0.0240(12) 0.0591(18) 0.0437(16) 0.0062(13) 0.0223(11) -0.0002(12)
C7 0.0268(12) 0.0353(13) 0.0289(12) -0.0046(10) 0.0108(9) 0.0015(10)
C12 0.0285(12) 0.0357(14) 0.0333(13) -0.0036(11) 0.0075(10) 0.0057(10)
C8 0.0323(12) 0.0337(13) 0.0295(13) -0.0042(10) 0.0123(10) 0.0002(10)
C6 0.0250(11) 0.0338(13) 0.0308(13) -0.0046(10) 0.0084(9) 0.0014(9)
C1 0.0389(14) 0.0428(16) 0.0361(14) -0.0002(12) 0.0129(11) 0.0034(12)
C18 0.0286(12) 0.0363(14) 0.0380(14) -0.0061(11) 0.0094(10) 0.0027(10)
C5 0.0291(12) 0.0363(14) 0.0410(15) -0.0071(11) 0.0147(11) -0.0023(10)
C9 0.0431(15) 0.0379(15) 0.0382(15) -0.0056(12) 0.0210(12) -0.0048(12)
C13 0.0444(15) 0.0321(13) 0.0376(15) 0.0052(11) 0.0153(12) 0.0063(11)
C10 0.0429(15) 0.0401(15) 0.0281(13) 0.0048(11) 0.0111(11) 0.0051(12)
C14 0.0514(17) 0.0394(15) 0.0379(15) 0.0024(12) 0.0201(13) 0.0058(13)
C11 0.0334(14) 0.0427(16) 0.0414(16) 0.0032(12) 0.0108(12) 0.0084(11)
C4 0.0348(15) 0.0435(17) 0.062(2) -0.0076(14) 0.0203(14) 0.0043(12)
C2 0.0512(18) 0.0396(16) 0.0433(17) 0.0044(13) 0.0079(14) 0.0082(13)
C3 0.0431(17) 0.0424(17) 0.063(2) -0.0023(15) 0.0098(15) 0.0123(13)
C21 0.0342(15) 0.060(2) 0.062(2) -0.0109(17) 0.0194(14) 0.0028(14)
C00M 0.072(2) 0.0461(18) 0.0379(16) 0.0079(13) 0.0208(15) -0.0017(16)
C15 0.069(2) 0.0438(18) 0.0470(18) -0.0071(14) 0.0210(16) 0.0013(16)
C20 0.0407(16) 0.064(2) 0.061(2) 0.0033(17) 0.0270(15) -0.0001(15)
C17 0.080(3) 0.0462(19) 0.060(2) 0.0108(16) 0.032(2) -0.0104(18)
C16 0.079(3) 0.0426(19) 0.069(2) -0.0075(17) 0.029(2) -0.0145(18)

loop_
_atom_type_symbol
_atom_type_description
_atom_type_scat_dispersion_real
_atom_type_scat_dispersion_imag
_atom_type_scat_source
C C 0.0033 0.0016 'International Tables Vol C Tables 4.2.6.8 and 6.1.1.4'
H H 0.0000 0.0000 'International Tables Vol C Tables 4.2.6.8 and 6.1.1.4'
O O 0.0106 0.0060 'International Tables Vol C Tables 4.2.6.8 and 6.1.1.4'
S S 0.1246 0.1234 'International Tables Vol C Tables 4.2.6.8 and 6.1.1.4'

loop_
_geom_angle_atom_site_label_1
_geom_angle_atom_site_label_2
_geom_angle_atom_site_label_3
_geom_angle
C21 S1 C18 92.46(16)
C7 O3 C12 117.2(2)
C5 O1 C9 121.9(2)
C18 C19 C20 103.7(3)
C18 C19 H19 128.1
C20 C19 H19 128.1
C8 C7 O3 123.6(2)
C8 C7 C6 122.4(2)
O3 C7 C6 114.0(2)
C11 C12 O3 122.0(2)
C11 C12 C18 128.6(3)
O3 C12 C18 109.4(2)
C7 C8 C9 119.5(3)
C7 C8 C10 122.1(2)
C9 C8 C10 118.4(2)
C1 C6 C5 119.2(3)
C1 C6 C7 124.3(2)
C5 C6 C7 116.5(2)
C2 C1 C6 120.0(3)
C2 C1 H1 120.0
C6 C1 H1 120.0
C12 C18 C19 124.0(2)
C12 C18 S1 121.7(2)
C19 C18 S1 114.3(2)
O1 C5 C4 117.7(3)
O1 C5 C6 121.6(3)
C4 C5 C6 120.6(3)
O2 C9 O1 116.2(3)
O2 C9 C8 125.9(3)
O1 C9 C8 117.8(2)
C14 C13 C00M 118.7(3)
C14 C13 C10 120.3(3)
C00M C13 C10 120.9(3)
C11 C10 C8 108.0(2)
C11 C10 C13 111.8(2)
C8 C10 C13 111.1(2)
C11 C10 H10 108.6
C8 C10 H10 108.6
C13 C10 H10 108.6
C15 C14 C13 121.1(3)
C15 C14 H14 119.5
C13 C14 H14 119.5
C12 C11 C10 124.2(3)
C12 C11 H11 117.9
C10 C11 H11 117.9
C3 C4 C5 119.6(3)
C3 C4 H4 120.2
C5 C4 H4 120.2
C3 C2 C1 119.8(3)
C3 C2 H2 120.1
C1 C2 H2 120.1
C4 C3 C2 120.8(3)
C4 C3 H3 119.6
C2 C3 H3 119.6
C20 C21 S1 114.2(3)
C20 C21 H21 122.9
S1 C21 H21 122.9
C17 C00M C13 120.2(3)
C17 C00M H00M 119.9
C13 C00M H00M 119.9
C14 C15 C16 119.6(3)
C14 C15 H15 120.2
C16 C15 H15 120.2
C21 C20 C19 115.2(3)
C21 C20 H20 122.4
C19 C20 H20 122.4
C16 C17 C00M 120.1(3)
C16 C17 H17 120.0
C00M C17 H17 120.0
C17 C16 C15 120.3(3)
C17 C16 H16 119.8
C15 C16 H16 119.8

loop_
_geom_bond_atom_site_label_1
_geom_bond_atom_site_label_2
_geom_bond_distance
S1 C21 1.679(4)
S1 C18 1.689(3)
O3 C7 1.359(3)
O3 C12 1.401(3)
O1 C5 1.367(4)
O1 C9 1.387(4)
O2 C9 1.197(4)
C19 C18 1.486(4)
C19 C20 1.499(4)
C19 H19 0.9300
C7 C8 1.343(4)
C7 C6 1.444(4)
C12 C11 1.316(4)
C12 C18 1.457(4)
C8 C9 1.445(4)
C8 C10 1.516(4)
C6 C1 1.391(4)
C6 C5 1.391(4)
C1 C2 1.388(4)
C1 H1 0.9300
C5 C4 1.389(4)
C13 C14 1.387(4)
C13 C00M 1.392(4)
C13 C10 1.535(4)
C10 C11 1.502(4)
C10 H10 0.9800
C14 C15 1.378(5)
C14 H14 0.9300
C11 H11 0.9300
C4 C3 1.366(5)
C4 H4 0.9300
C2 C3 1.388(5)
C2 H2 0.9300
C3 H3 0.9300
C21 C20 1.336(5)
C21 H21 0.9300
C00M C17 1.386(5)
C00M H00M 0.9300
C15 C16 1.379(5)
C15 H15 0.9300
C20 H20 0.9300
C17 C16 1.376(6)
C17 H17 0.9300
C16 H16 0.9300
